data_4511376
loop_
_publ_author_name
'Kodama, Koichi'
'Shitara, Hiroaki'
'Hirose, Takuji'

_publ_section_title
;
 Chirality Switching in Optical Resolution of Mandelic Acid in C1--C4
 Alcohols: Elucidation of Solvent Effects Based on X-ray Crystal
 Structures of Diastereomeric Salts
;
_journal_issue 7
_journal_name_full 'Crystal Growth &amp; Design'
_journal_page_first 3549
_journal_paper_doi 10.1021/cg500483p
_journal_volume 14
_journal_year 2014
_chemical_absolute_configuration syn
_chemical_formula_sum 'C25 H31 N O5'
_chemical_formula_weight 425.51
_chemical_name_systematic
;
 ?
;
_space_group_crystal_system monoclinic
_space_group_IT_number 4
_space_group_name_Hall 'P 2yb'
_space_group_name_H-M_alt 'P 1 21 1'
_symmetry_space_group_name_Hall 'P 2yb'
_symmetry_space_group_name_H-M 'P 1 21 1'
_atom_sites_solution_hydrogens geom
_audit_creation_method SHELXL-2013
_cell_angle_alpha 90
_cell_angle_beta 109.786(2)
_cell_angle_gamma 90
_cell_formula_units_Z 2
_cell_length_a 13.037(3)
_cell_length_b 5.7396(11)
_cell_length_c 16.663(3)
_cell_measurement_temperature 200(2)
_cell_volume 1173.2(4)
_computing_structure_refinement 'SHELXL-2013 (Sheldrick, 2013)'
_diffrn_ambient_temperature 200(2)
_diffrn_measured_fraction_theta_full 0.976
_diffrn_measured_fraction_theta_max 0.996
_diffrn_measurement_device_type CCD
_diffrn_measurement_method \w
_diffrn_radiation_type MoK\a
_diffrn_radiation_wavelength 0.71073
_diffrn_reflns_av_R_equivalents 0.1418
_diffrn_reflns_av_unetI/netI 0.1247
_diffrn_reflns_Laue_measured_fraction_full 0.976
_diffrn_reflns_Laue_measured_fraction_max 0.996
_diffrn_reflns_limit_h_max 15
_diffrn_reflns_limit_h_min -12
_diffrn_reflns_limit_k_max 6
_diffrn_reflns_limit_k_min -6
_diffrn_reflns_limit_l_max 19
_diffrn_reflns_limit_l_min -19
_diffrn_reflns_number 5660
_diffrn_reflns_point_group_measured_fraction_full 0.912
_diffrn_reflns_point_group_measured_fraction_max 0.931
_diffrn_reflns_theta_full 25.242
_diffrn_reflns_theta_max 24.987
_diffrn_reflns_theta_min 1.299
_exptl_absorpt_coefficient_mu 0.083
_exptl_absorpt_correction_T_max 0.998
_exptl_absorpt_correction_T_min 0.876
_exptl_absorpt_correction_type multi-scan
_exptl_crystal_colour colorless
_exptl_crystal_density_diffrn 1.205
_exptl_crystal_description needle
_exptl_crystal_F_000 456
_exptl_crystal_size_max 1.320
_exptl_crystal_size_mid 0.030
_exptl_crystal_size_min 0.030
_refine_diff_density_max 0.326
_refine_diff_density_min -0.320
_refine_diff_density_rms 0.068
_refine_ls_abs_structure_details
;
 Flack x determined using 908 quotients [(I+)-(I-)]/[(I+)+(I-)]
 (Parsons and Flack (2004), Acta Cryst. A60, s61).
;
_refine_ls_abs_structure_Flack -1.8(10)
_refine_ls_extinction_method none
_refine_ls_goodness_of_fit_ref 0.956
_refine_ls_hydrogen_treatment constr
_refine_ls_matrix_type full
_refine_ls_number_parameters 285
_refine_ls_number_reflns 3842
_refine_ls_number_restraints 1
_refine_ls_restrained_S_all 0.955
_refine_ls_R_factor_all 0.0938
_refine_ls_R_factor_gt 0.0751
_refine_ls_shift/su_max 0.000
_refine_ls_shift/su_mean 0.000
_refine_ls_structure_factor_coef Fsqd
_refine_ls_weighting_details 'w=1/[\s^2^(Fo^2^)+(0.1122P)^2^] where P=(Fo^2^+2Fc^2^)/3'
_refine_ls_weighting_scheme calc
_refine_ls_wR_factor_gt 0.1827
_refine_ls_wR_factor_ref 0.1953
_reflns_Friedel_coverage 0.684
_reflns_Friedel_fraction_full 0.832
_reflns_Friedel_fraction_max 0.850
_reflns_number_gt 2763
_reflns_number_total 3842
_reflns_threshold_expression 'I > 2\s(I)'
_cod_data_source_file (R)-MA_(1R2S)-ADPE_iPrOH.cif
_cod_data_source_block (R)-MA_(1R,2S)-ADPE_iPrOH
_cod_depositor_comments 'Adding full bibliography for 4511364--4511381.cif.'
_cod_database_code 4511376
_shelx_space_group_comment
;
The symmetry employed for this shelxl refinement is uniquely defined
by the following loop, which should always be used as a source of
symmetry information in preference to the above space-group names.
They are only intended as comments.
;
_shelx_estimated_absorpt_t_min 0.898
_shelx_estimated_absorpt_t_max 0.998
_shelxl_version_number 2013-4

loop_
_space_group_symop_operation_xyz
'x, y, z'
'-x, y+1/2, -z'

loop_
_atom_site_label
_atom_site_type_symbol
_atom_site_fract_x
_atom_site_fract_y
_atom_site_fract_z
_atom_site_U_iso_or_equiv
_atom_site_adp_type
_atom_site_occupancy
_atom_site_site_symmetry_order
_atom_site_calc_flag
_atom_site_refinement_flags_posn
_atom_site_refinement_flags_adp
O1 O 0.9675(3) -0.1998(8) 0.5372(2) 0.0461(11) Uani 1 1 d . .
O2 O 0.9218(3) 0.3826(7) 0.7000(2) 0.0413(10) Uani 1 1 d . .
H1 H 0.8904 0.4475 0.6528 0.062 Uiso 1 1 calc R U
O3 O 0.8637(3) -0.1057(8) 0.3768(2) 0.0397(9) Uani 1 1 d . .
H2 H 0.9097 -0.0220 0.4127 0.059 Uiso 1 1 calc R U
N1 N 1.0559(3) 0.0014(9) 0.6919(3) 0.0353(11) Uani 1 1 d . .
H29 H 1.0135 -0.0453 0.6296 0.053 Uiso 1 1 calc R U
H30 H 1.1196 -0.1136 0.7177 0.053 Uiso 1 1 calc R U
H31 H 1.0864 0.1680 0.6933 0.053 Uiso 1 1 calc R U
C1 C 0.7015(4) -0.1109(10) 0.4178(3) 0.0329(12) Uani 1 1 d . .
C2 C 1.0415(4) 0.0622(10) 0.8349(3) 0.0308(12) Uani 1 1 d . .
C3 C 0.8827(4) 0.1535(10) 0.6978(3) 0.0333(13) Uani 1 1 d . .
H3 H 0.8514 0.1036 0.6369 0.040 Uiso 1 1 calc R U
C4 C 0.7954(4) 0.1262(10) 0.7383(3) 0.0321(12) Uani 1 1 d . .
C5 C 0.8745(5) -0.2912(10) 0.5113(3) 0.0360(13) Uani 1 1 d . .
C6 C 1.1552(5) 0.3182(11) 0.9427(4) 0.0447(15) Uani 1 1 d . .
H4 H 1.1971 0.4569 0.9578 0.054 Uiso 1 1 calc R U
C7 C 0.8031(4) -0.2391(11) 0.4188(3) 0.0338(12) Uani 1 1 d . .
H5 H 0.7811 -0.3902 0.3879 0.041 Uiso 1 1 calc R U
C8 C 0.9805(4) -0.0059(10) 0.7432(3) 0.0308(12) Uani 1 1 d . .
H6 H 0.9532 -0.1690 0.7424 0.037 Uiso 1 1 calc R U
C9 C 1.0347(4) -0.0849(11) 0.8992(3) 0.0389(13) Uani 1 1 d . .
H7 H 0.9928 -0.2237 0.8847 0.047 Uiso 1 1 calc R U
C10 C 0.5985(4) -0.2115(11) 0.3828(3) 0.0393(14) Uani 1 1 d . .
H8 H 0.5911 -0.3592 0.3557 0.047 Uiso 1 1 calc R U
O4 O 1.2365(3) -0.2882(9) 0.7578(3) 0.0658(15) Uani 1 1 d . .
H9 H 1.2249 -0.4128 0.7297 0.099 Uiso 1 1 calc R U
C11 C 0.7798(4) 0.2921(12) 0.7929(4) 0.0424(14) Uani 1 1 d . .
H10 H 0.8225 0.4301 0.8045 0.051 Uiso 1 1 calc R U
C12 C 0.7314(5) -0.0746(11) 0.7222(4) 0.0425(14) Uani 1 1 d . .
H11 H 0.7410 -0.1896 0.6843 0.051 Uiso 1 1 calc R U
C13 C 1.1472(5) 0.1692(11) 1.0053(3) 0.0442(16) Uani 1 1 d . .
H12 H 1.1829 0.2066 1.0637 0.053 Uiso 1 1 calc R U
C14 C 0.5173(5) 0.1137(13) 0.4269(4) 0.0520(17) Uani 1 1 d . .
H13 H 0.4546 0.1897 0.4310 0.062 Uiso 1 1 calc R U
C15 C 1.1012(4) 0.2640(11) 0.8565(3) 0.0402(14) Uani 1 1 d . .
H14 H 1.1058 0.3667 0.8131 0.048 Uiso 1 1 calc R U
C16 C 0.7013(5) 0.2564(13) 0.8309(4) 0.0510(16) Uani 1 1 d . .
H15 H 0.6908 0.3713 0.8684 0.061 Uiso 1 1 calc R U
C17 C 0.6539(5) -0.1071(13) 0.7612(4) 0.0492(16) Uani 1 1 d . .
H16 H 0.6109 -0.2448 0.7504 0.059 Uiso 1 1 calc R U
C18 C 0.6196(5) 0.2176(11) 0.4614(4) 0.0462(15) Uani 1 1 d . .
H17 H 0.6268 0.3654 0.4884 0.055 Uiso 1 1 calc R U
C19 C 1.0882(5) -0.0311(12) 0.9838(4) 0.0464(16) Uani 1 1 d . .
H18 H 1.0839 -0.1342 1.0271 0.056 Uiso 1 1 calc R U
C20 C 0.7095(5) 0.1044(11) 0.4559(3) 0.0390(14) Uani 1 1 d . .
H19 H 0.7790 0.1762 0.4789 0.047 Uiso 1 1 calc R U
C21 C 0.5075(5) -0.0971(14) 0.3873(4) 0.0515(16) Uani 1 1 d . .
H20 H 0.4375 -0.1657 0.3626 0.062 Uiso 1 1 calc R U
C22 C 0.6391(5) 0.0592(13) 0.8154(4) 0.0500(17) Uani 1 1 d . .
H21 H 0.5859 0.0373 0.8420 0.060 Uiso 1 1 calc R U
C23 C 1.3433(7) -0.284(3) 0.8124(8) 0.132(5) Uani 1 1 d . .
H22 H 1.3761 -0.1839 0.7783 0.158 Uiso 1 1 calc R U
C24 C 1.3499(8) -0.118(2) 0.8841(8) 0.140(6) Uani 1 1 d . .
H23 H 1.3218 -0.1944 0.9250 0.210 Uiso 1 1 calc R U
H24 H 1.3061 0.0210 0.8610 0.210 Uiso 1 1 calc R U
H25 H 1.4260 -0.0722 0.9129 0.210 Uiso 1 1 calc R U
C25 C 1.4097(9) -0.461(3) 0.8269(7) 0.145(6) Uani 1 1 d . .
H26 H 1.3891 -0.5752 0.8622 0.218 Uiso 1 1 calc R U
H27 H 1.4843 -0.4069 0.8567 0.218 Uiso 1 1 calc R U
H28 H 1.4058 -0.5325 0.7725 0.218 Uiso 1 1 calc R U
O5 O 0.8320(4) -0.4151(8) 0.5528(3) 0.0558(12) Uani 1 1 d . .

loop_
_atom_site_aniso_label
_atom_site_aniso_U_11
_atom_site_aniso_U_22
_atom_site_aniso_U_33
_atom_site_aniso_U_23
_atom_site_aniso_U_13
_atom_site_aniso_U_12
O1 0.038(2) 0.069(3) 0.026(2) -0.003(2) 0.0039(17) -0.006(2)
O2 0.048(2) 0.043(2) 0.026(2) 0.0104(19) 0.0032(17) -0.003(2)
O3 0.040(2) 0.054(2) 0.0220(19) -0.0009(19) 0.0072(15) -0.0055(19)
N1 0.033(2) 0.051(3) 0.021(2) -0.005(2) 0.0068(18) -0.003(2)
C1 0.035(3) 0.040(3) 0.018(3) 0.010(2) 0.002(2) -0.002(3)
C2 0.028(3) 0.041(3) 0.023(3) 0.002(2) 0.007(2) 0.005(2)
C3 0.036(3) 0.042(3) 0.018(3) 0.002(2) 0.003(2) -0.003(2)
C4 0.025(3) 0.040(3) 0.024(3) 0.001(2) -0.001(2) 0.000(2)
C5 0.043(3) 0.037(3) 0.024(3) 0.002(2) 0.007(2) 0.006(3)
C6 0.044(3) 0.049(4) 0.033(3) -0.006(3) 0.002(2) -0.003(3)
C7 0.040(3) 0.037(3) 0.020(3) 0.001(2) 0.005(2) -0.004(3)
C8 0.030(3) 0.040(3) 0.022(3) -0.001(2) 0.008(2) 0.001(2)
C9 0.041(3) 0.048(4) 0.024(3) 0.002(3) 0.006(2) -0.004(3)
C10 0.040(3) 0.047(3) 0.028(3) -0.002(3) 0.007(2) -0.010(3)
O4 0.049(3) 0.075(4) 0.062(3) -0.023(3) 0.005(2) 0.009(3)
C11 0.031(3) 0.050(3) 0.040(3) -0.008(3) 0.004(2) -0.003(3)
C12 0.043(3) 0.046(4) 0.037(3) -0.005(3) 0.011(3) 0.000(3)
C13 0.048(4) 0.059(4) 0.020(3) -0.005(3) 0.002(2) 0.007(3)
C14 0.048(4) 0.067(5) 0.042(4) 0.011(4) 0.017(3) 0.011(3)
C15 0.046(3) 0.042(3) 0.026(3) 0.004(3) 0.004(2) -0.003(3)
C16 0.040(3) 0.065(4) 0.047(4) -0.013(3) 0.013(3) 0.000(3)
C17 0.036(3) 0.053(4) 0.056(4) -0.001(4) 0.011(3) -0.009(3)
C18 0.055(4) 0.047(4) 0.036(3) 0.004(3) 0.015(3) 0.006(3)
C19 0.053(4) 0.062(4) 0.022(3) 0.006(3) 0.009(3) 0.002(3)
C20 0.044(3) 0.042(3) 0.029(3) 0.007(3) 0.010(2) 0.002(3)
C21 0.039(3) 0.074(5) 0.037(3) 0.008(4) 0.007(3) -0.002(4)
C22 0.034(3) 0.072(5) 0.043(4) 0.000(3) 0.012(3) -0.001(3)
C23 0.060(6) 0.169(12) 0.121(9) -0.077(9) -0.028(5) 0.044(7)
C24 0.070(6) 0.158(12) 0.147(11) -0.088(10) -0.021(6) 0.024(7)
C25 0.105(8) 0.210(16) 0.091(8) -0.063(9) -0.008(6) 0.068(10)
O5 0.056(3) 0.066(3) 0.036(2) 0.023(2) 0.0022(19) -0.007(2)

loop_
_atom_type_symbol
_atom_type_description
_atom_type_scat_dispersion_real
_atom_type_scat_dispersion_imag
_atom_type_scat_source
C C 0.0033 0.0016 'International Tables Vol C Tables 4.2.6.8 and 6.1.1.4'
H H 0.0000 0.0000 'International Tables Vol C Tables 4.2.6.8 and 6.1.1.4'
N N 0.0061 0.0033 'International Tables Vol C Tables 4.2.6.8 and 6.1.1.4'
O O 0.0106 0.0060 'International Tables Vol C Tables 4.2.6.8 and 6.1.1.4'

loop_
_geom_angle_atom_site_label_1
_geom_angle_atom_site_label_2
_geom_angle_atom_site_label_3
_geom_angle
C3 O2 H1 109.5
C7 O3 H2 109.5
C8 N1 H29 109.5
C8 N1 H30 109.5
H29 N1 H30 109.5
C8 N1 H31 109.5
H29 N1 H31 109.5
H30 N1 H31 109.5
C20 C1 C10 118.5(5)
C20 C1 C7 120.1(5)
C10 C1 C7 121.3(5)
C15 C2 C9 119.3(5)
C15 C2 C8 122.5(5)
C9 C2 C8 118.2(5)
O2 C3 C4 113.9(5)
O2 C3 C8 108.1(4)
C4 C3 C8 110.0(4)
O2 C3 H3 108.2
C4 C3 H3 108.2
C8 C3 H3 108.2
C11 C4 C12 119.1(5)
C11 C4 C3 121.5(5)
C12 C4 C3 119.4(5)
O5 C5 O1 127.4(5)
O5 C5 C7 115.9(5)
O1 C5 C7 116.7(5)
C13 C6 C15 119.7(6)
C13 C6 H4 120.1
C15 C6 H4 120.1
O3 C7 C1 111.0(5)
O3 C7 C5 110.2(4)
C1 C7 C5 109.7(4)
O3 C7 H5 108.6
C1 C7 H5 108.6
C5 C7 H5 108.6
N1 C8 C2 110.2(4)
N1 C8 C3 107.2(4)
C2 C8 C3 113.9(4)
N1 C8 H6 108.5
C2 C8 H6 108.5
C3 C8 H6 108.5
C19 C9 C2 120.6(6)
C19 C9 H7 119.7
C2 C9 H7 119.7
C21 C10 C1 120.3(6)
C21 C10 H8 119.9
C1 C10 H8 119.9
C23 O4 H9 109.5
C4 C11 C16 119.7(6)
C4 C11 H10 120.2
C16 C11 H10 120.2
C17 C12 C4 120.2(6)
C17 C12 H11 119.9
C4 C12 H11 119.9
C19 C13 C6 120.2(5)
C19 C13 H12 119.9
C6 C13 H12 119.9
C21 C14 C18 119.9(6)
C21 C14 H13 120.0
C18 C14 H13 120.0
C2 C15 C6 119.9(5)
C2 C15 H14 120.1
C6 C15 H14 120.1
C22 C16 C11 121.2(6)
C22 C16 H15 119.4
C11 C16 H15 119.4
C22 C17 C12 120.1(6)
C22 C17 H16 119.9
C12 C17 H16 119.9
C20 C18 C14 119.4(6)
C20 C18 H17 120.3
C14 C18 H17 120.3
C13 C19 C9 120.2(6)
C13 C19 H18 119.9
C9 C19 H18 119.9
C18 C20 C1 121.5(6)
C18 C20 H19 119.2
C1 C20 H19 119.2
C14 C21 C10 120.4(6)
C14 C21 H20 119.8
C10 C21 H20 119.8
C16 C22 C17 119.6(6)
C16 C22 H21 120.2
C17 C22 H21 120.2
C25 C23 O4 124.6(11)
C25 C23 C24 119.3(10)
O4 C23 C24 107.9(7)
C25 C23 H22 99.6
O4 C23 H22 99.6
C24 C23 H22 99.6
C23 C24 H23 109.5
C23 C24 H24 109.5
H23 C24 H24 109.5
C23 C24 H25 109.5
H23 C24 H25 109.5
H24 C24 H25 109.5
C23 C25 H26 109.5
C23 C25 H27 109.5
H26 C25 H27 109.5
C23 C25 H28 109.5
H26 C25 H28 109.5
H27 C25 H28 109.5

loop_
_geom_bond_atom_site_label_1
_geom_bond_atom_site_label_2
_geom_bond_distance
O1 C5 1.256(7)
O2 C3 1.406(7)
O2 H1 0.8400
O3 C7 1.441(6)
O3 H2 0.8400
N1 C8 1.505(6)
N1 H29 1.0330
N1 H30 1.0330
N1 H31 1.0330
C1 C20 1.377(8)
C1 C10 1.394(7)
C1 C7 1.511(8)
C2 C15 1.374(8)
C2 C9 1.389(8)
C2 C8 1.517(7)
C3 C4 1.515(7)
C3 C8 1.543(7)
C3 H3 1.0000
C4 C11 1.379(8)
C4 C12 1.394(8)
C5 O5 1.245(7)
C5 C7 1.536(7)
C6 C13 1.381(9)
C6 C15 1.404(8)
C6 H4 0.9500
C7 H5 1.0000
C8 H6 1.0000
C9 C19 1.379(7)
C9 H7 0.9500
C10 C21 1.380(9)
C10 H8 0.9500
O4 C23 1.382(9)
O4 H9 0.8400
C11 C16 1.388(8)
C11 H10 0.9500
C12 C17 1.387(8)
C12 H11 0.9500
C13 C19 1.362(9)
C13 H12 0.9500
C14 C21 1.364(10)
C14 C18 1.394(9)
C14 H13 0.9500
C15 H14 0.9500
C16 C22 1.365(10)
C16 H15 0.9500
C17 C22 1.372(9)
C17 H16 0.9500
C18 C20 1.370(9)
C18 H17 0.9500
C19 H18 0.9500
C20 H19 0.9500
C21 H20 0.9500
C22 H21 0.9500
C23 C25 1.302(16)
C23 C24 1.508(14)
C23 H22 1.0000
C24 H23 0.9800
C24 H24 0.9800
C24 H25 0.9800
C25 H26 0.9800
C25 H27 0.9800
C25 H28 0.9800
